data_2214911
loop_
_publ_author_name
'Fan Zhong'
'Qiu-Yan Luo'
'Dai-Ping Duan'
'Qi Wang'
'Shao-Ming Ying'

_publ_section_title
;
 Aqua(2,2'-bipyridine)(2-formyl-4,6-dinitrophenolato)nickel(II)
 perchlorate
;
_journal_coeditor_code XU2289
_journal_issue 8
_journal_name_full 'Acta Crystallographica Section E'
_journal_page_first m2129
_journal_page_last m2129
_journal_paper_doi 10.1107/S1600536807033442
_journal_volume 63
_journal_year 2007
_chemical_formula_iupac '[Ni (C7 H3 N2 O6) (C10 H8 N2) (H2 O)] Cl O4'
_chemical_formula_moiety 'C17 H13 N4 Ni O7 + , Cl O4 -'
_chemical_formula_sum 'C17 H13 Cl N4 Ni O11'
_chemical_formula_weight 543.47
_chemical_name_systematic
;
Aqua(2,2'-bipyridine)(2-formyl-4,6-dinitrophenolato)nickel(II) perchlorate
;
_space_group_IT_number 14
_symmetry_cell_setting monoclinic
_symmetry_space_group_name_Hall '-P 2ybc'
_symmetry_space_group_name_H-M 'P 1 21/c 1'
_atom_sites_solution_hydrogens geom
_atom_sites_solution_primary direct
_atom_sites_solution_secondary difmap
_audit_creation_method SHELXL97
_cell_angle_alpha 90.00
_cell_angle_beta 98.021(2)
_cell_angle_gamma 90.00
_cell_formula_units_Z 4
_cell_length_a 7.4481(3)
_cell_length_b 24.1832(9)
_cell_length_c 11.6691(4)
_cell_measurement_reflns_used 3862
_cell_measurement_temperature 293(2)
_cell_measurement_theta_max 25.50
_cell_measurement_theta_min 1.95
_cell_volume 2081.26(13)
_computing_cell_refinement 'SAINT (Bruker, 2004)'
_computing_data_collection 'SMART (Bruker, 2004)'
_computing_data_reduction SAINT
_computing_molecular_graphics 'SHELXTL (Sheldrick, 1997b)'
_computing_publication_material SHELXTL
_computing_structure_refinement 'SHELXL97 (Sheldrick, 1997a)'
_computing_structure_solution 'SHELXS97 (Sheldrick, 1997a)'
_diffrn_ambient_temperature 293(2)
_diffrn_measured_fraction_theta_full 1.00
_diffrn_measured_fraction_theta_max 1.00
_diffrn_measurement_device_type 'Bruker APEX area-detector'
_diffrn_measurement_method '\f and \w'
_diffrn_radiation_monochromator graphite
_diffrn_radiation_source 'fine-focus sealed tube'
_diffrn_radiation_type MoK\a
_diffrn_radiation_wavelength 0.71073
_diffrn_reflns_av_R_equivalents 0.0359
_diffrn_reflns_av_sigmaI/netI 0.0512
_diffrn_reflns_limit_h_max 9
_diffrn_reflns_limit_h_min -8
_diffrn_reflns_limit_k_max 29
_diffrn_reflns_limit_k_min -25
_diffrn_reflns_limit_l_max 14
_diffrn_reflns_limit_l_min -13
_diffrn_reflns_number 11140
_diffrn_reflns_theta_full 25.5
_diffrn_reflns_theta_max 25.5
_diffrn_reflns_theta_min 1.9
_diffrn_standards_interval_count 0
_diffrn_standards_interval_time 0
_diffrn_standards_number 0
_exptl_absorpt_coefficient_mu 1.132
_exptl_absorpt_correction_T_max 0.840
_exptl_absorpt_correction_T_min 0.742
_exptl_absorpt_correction_type multi-scan
_exptl_absorpt_process_details '(SADABS; Sheldrick, 2002)'
_exptl_crystal_colour green
_exptl_crystal_density_diffrn 1.734
_exptl_crystal_density_method 'not measured'
_exptl_crystal_description block
_exptl_crystal_F_000 1104
_exptl_crystal_size_max 0.28
_exptl_crystal_size_mid 0.22
_exptl_crystal_size_min 0.16
_refine_diff_density_max 0.53
_refine_diff_density_min -0.42
_refine_ls_extinction_method none
_refine_ls_goodness_of_fit_ref 1.049
_refine_ls_hydrogen_treatment constr
_refine_ls_matrix_type full
_refine_ls_number_parameters 307
_refine_ls_number_reflns 3862
_refine_ls_number_restraints 0
_refine_ls_restrained_S_all 1.049
_refine_ls_R_factor_all 0.066
_refine_ls_R_factor_gt 0.052
_refine_ls_shift/su_max 0.002
_refine_ls_shift/su_mean 0.000
_refine_ls_structure_factor_coef Fsqd
_refine_ls_weighting_details 'calc w = 1/[\s^2^(Fo^2^)+(0.0899P)^2^+1.1617P] where P=(Fo^2^+2Fc^2^)/3'
_refine_ls_weighting_scheme calc
_refine_ls_wR_factor_gt 0.150
_refine_ls_wR_factor_ref 0.161
_reflns_number_gt 2976
_reflns_number_total 3862
_reflns_threshold_expression I>2\s(I)
_cod_data_source_file xu2289.cif
_cod_data_source_block I
_cod_original_sg_symbol_H-M 'P 21/c'
_cod_database_code 2214911
_cod_database_fobs_code 2214911

loop_
_symmetry_equiv_pos_as_xyz
'x, y, z'
'-x, y+1/2, -z+1/2'
'-x, -y, -z'
'x, -y-1/2, z-1/2'

loop_
_atom_site_type_symbol
_atom_site_label
_atom_site_fract_x
_atom_site_fract_y
_atom_site_fract_z
_atom_site_U_iso_or_equiv
_atom_site_adp_type
_atom_site_calc_flag
_atom_site_refinement_flags
_atom_site_occupancy
Ni Ni1 0.38844(6) 0.12807(2) 0.36590(4) 0.0515(2) Uani d . 1
Cl Cl1 0.72075(18) 0.29702(6) 0.25988(10) 0.0786(4) Uani d . 1
N N1 0.5932(4) 0.10590(14) 0.2851(3) 0.0552(8) Uani d . 1
N N2 0.3009(5) 0.16174(13) 0.2129(3) 0.0602(8) Uani d . 1
N N3 0.6769(5) 0.02080(16) 0.6778(3) 0.0671(9) Uani d . 1
N N4 0.2015(7) 0.05604(18) 0.9129(4) 0.0847(12) Uani d . 1
O O1 0.4707(4) 0.08100(12) 0.4955(2) 0.0634(7) Uani d . 1
O O2 0.7174(5) -0.02028(15) 0.7391(3) 0.0905(10) Uani d . 1
O O3 0.7727(5) 0.03745(18) 0.6097(3) 0.1009(13) Uani d . 1
O O4 0.2983(7) 0.03533(18) 0.9933(3) 0.1120(14) Uani d . 1
O O5 0.0433(7) 0.0705(2) 0.9158(4) 0.1288(17) Uani d . 1
O O6 0.8095(11) 0.3113(3) 0.1710(6) 0.206(3) Uani d . 1
O O7 0.7424(13) 0.3400(3) 0.3349(6) 0.223(4) Uani d . 1
O O8 0.5391(9) 0.2903(3) 0.2204(7) 0.212(4) Uani d . 1
O O9 0.7850(8) 0.2486(3) 0.3140(7) 0.181(3) Uani d . 1
O O10 0.1627(4) 0.14491(14) 0.4282(3) 0.0718(8) Uani d . 1
O O1W 0.5206(5) 0.20274(14) 0.4487(3) 0.0907(11) Uani d . 1
H H1W 0.5704 0.2073 0.5167 0.136 Uiso d R 1
H H2W 0.5965 0.2181 0.4059 0.136 Uiso d R 1
C C1 0.4103(5) 0.07758(15) 0.5925(3) 0.0510(8) Uani d . 1
C C2 0.5053(5) 0.04762(16) 0.6876(3) 0.0548(9) Uani d . 1
C C3 0.4404(6) 0.04219(16) 0.7917(3) 0.0601(10) Uani d . 1
H H3 0.5072 0.0230 0.8524 0.072 Uiso calc R 1
C C4 0.2758(6) 0.06537(16) 0.8056(3) 0.0603(10) Uani d . 1
C C5 0.1757(6) 0.09459(16) 0.7184(4) 0.0611(10) Uani d . 1
H H5 0.0649 0.1099 0.7297 0.073 Uiso calc R 1
C C6 0.2406(5) 0.10143(16) 0.6121(3) 0.0541(9) Uani d . 1
C C7 0.1301(6) 0.13249(18) 0.5261(4) 0.0667(11) Uani d . 1
H H7 0.0203 0.1450 0.5457 0.080 Uiso calc R 1
C C8 0.7379(6) 0.07741(19) 0.3332(4) 0.0669(11) Uani d . 1
H H8 0.7462 0.0670 0.4105 0.080 Uiso calc R 1
C C9 0.8763(6) 0.0629(2) 0.2709(5) 0.0772(13) Uani d . 1
H H9 0.9765 0.0432 0.3055 0.093 Uiso calc R 1
C C10 0.8616(7) 0.0785(2) 0.1571(5) 0.0804(14) Uani d . 1
H H10 0.9532 0.0693 0.1138 0.096 Uiso calc R 1
C C11 0.7148(7) 0.1070(2) 0.1069(4) 0.0756(13) Uani d . 1
H H11 0.7039 0.1167 0.0291 0.091 Uiso calc R 1
C C12 0.5786(6) 0.12171(16) 0.1738(4) 0.0616(11) Uani d . 1
C C13 0.4126(6) 0.15312(17) 0.1330(3) 0.0618(10) Uani d . 1
C C14 0.3683(8) 0.1739(2) 0.0216(4) 0.0780(13) Uani d . 1
H H14 0.4454 0.1680 -0.0335 0.094 Uiso calc R 1
C C15 0.2122(10) 0.2028(2) -0.0067(4) 0.0951(18) Uani d . 1
H H15 0.1825 0.2171 -0.0810 0.114 Uiso calc R 1
C C16 0.0993(8) 0.2109(2) 0.0742(5) 0.0856(15) Uani d . 1
H H16 -0.0089 0.2302 0.0556 0.103 Uiso calc R 1
C C17 0.1483(6) 0.18994(18) 0.1844(4) 0.0693(11) Uani d . 1
H H17 0.0722 0.1957 0.2401 0.083 Uiso calc R 1

loop_
_atom_site_aniso_label
_atom_site_aniso_U_11
_atom_site_aniso_U_22
_atom_site_aniso_U_33
_atom_site_aniso_U_12
_atom_site_aniso_U_13
_atom_site_aniso_U_23
Ni1 0.0540(3) 0.0636(3) 0.0395(3) 0.0065(2) 0.0162(2) 0.0060(2)
Cl1 0.0865(8) 0.0984(9) 0.0533(6) -0.0131(7) 0.0182(5) -0.0012(6)
N1 0.061(2) 0.0607(17) 0.0473(18) -0.0045(16) 0.0191(15) -0.0026(14)
N2 0.074(2) 0.0582(19) 0.0496(18) -0.0063(17) 0.0124(16) 0.0028(15)
N3 0.060(2) 0.082(2) 0.060(2) 0.0082(18) 0.0111(17) 0.0163(18)
N4 0.115(4) 0.085(3) 0.059(2) 0.011(3) 0.031(2) 0.002(2)
O1 0.0602(16) 0.0836(19) 0.0509(15) 0.0152(14) 0.0231(13) 0.0131(14)
O2 0.084(2) 0.099(2) 0.091(2) 0.0278(19) 0.0200(18) 0.034(2)
O3 0.068(2) 0.143(3) 0.099(3) 0.027(2) 0.036(2) 0.050(2)
O4 0.164(4) 0.118(3) 0.059(2) 0.019(3) 0.032(2) 0.018(2)
O5 0.138(4) 0.169(4) 0.095(3) 0.036(3) 0.073(3) 0.026(3)
O6 0.253(8) 0.236(7) 0.159(5) -0.084(6) 0.134(6) -0.007(5)
O7 0.321(10) 0.208(7) 0.140(5) 0.025(7) 0.034(6) -0.081(5)
O8 0.131(5) 0.253(8) 0.234(8) -0.073(5) -0.039(5) 0.082(7)
O9 0.146(5) 0.164(5) 0.243(7) 0.041(4) 0.070(5) 0.066(5)
O10 0.0678(19) 0.096(2) 0.0543(17) 0.0221(16) 0.0180(14) 0.0176(15)
O1W 0.129(3) 0.085(2) 0.0584(19) -0.018(2) 0.0141(19) -0.0086(16)
C1 0.057(2) 0.054(2) 0.045(2) -0.0015(16) 0.0182(16) 0.0034(16)
C2 0.053(2) 0.059(2) 0.054(2) 0.0031(17) 0.0145(17) 0.0046(17)
C3 0.074(3) 0.061(2) 0.046(2) 0.001(2) 0.0104(18) 0.0061(17)
C4 0.081(3) 0.059(2) 0.045(2) 0.000(2) 0.025(2) -0.0009(17)
C5 0.066(3) 0.063(2) 0.060(2) 0.0050(19) 0.027(2) -0.0043(19)
C6 0.057(2) 0.063(2) 0.045(2) 0.0048(18) 0.0161(16) 0.0024(16)
C7 0.062(3) 0.083(3) 0.060(3) 0.016(2) 0.025(2) 0.005(2)
C8 0.065(3) 0.080(3) 0.059(2) 0.001(2) 0.021(2) -0.002(2)
C9 0.064(3) 0.086(3) 0.088(3) 0.002(2) 0.035(2) -0.011(3)
C10 0.076(3) 0.088(3) 0.087(3) -0.009(3) 0.048(3) -0.019(3)
C11 0.093(4) 0.084(3) 0.058(3) -0.018(3) 0.040(3) -0.011(2)
C12 0.077(3) 0.060(2) 0.051(2) -0.017(2) 0.023(2) -0.0082(18)
C13 0.083(3) 0.055(2) 0.050(2) -0.018(2) 0.018(2) -0.0012(18)
C14 0.113(4) 0.076(3) 0.048(2) -0.012(3) 0.021(2) 0.009(2)
C15 0.140(5) 0.090(4) 0.052(3) -0.014(4) 0.002(3) 0.019(3)
C16 0.096(4) 0.077(3) 0.080(3) 0.003(3) -0.006(3) 0.022(3)
C17 0.078(3) 0.069(3) 0.060(3) 0.004(2) 0.006(2) 0.007(2)

loop_
_atom_type_symbol
_atom_type_description
_atom_type_scat_dispersion_real
_atom_type_scat_dispersion_imag
_atom_type_scat_source
C C 0.0033 0.0016 'International Tables Vol C Tables 4.2.6.8 and 6.1.1.4'
H H 0.0000 0.0000 'International Tables Vol C Tables 4.2.6.8 and 6.1.1.4'
N N 0.0061 0.0033 'International Tables Vol C Tables 4.2.6.8 and 6.1.1.4'
O O 0.0106 0.0060 'International Tables Vol C Tables 4.2.6.8 and 6.1.1.4'
Cl Cl 0.1484 0.1585 'International Tables Vol C Tables 4.2.6.8 and 6.1.1.4'
Ni Ni 0.3393 1.1124 'International Tables Vol C Tables 4.2.6.8 and 6.1.1.4'

loop_
_geom_angle_atom_site_label_1
_geom_angle_atom_site_label_2
_geom_angle_atom_site_label_3
_geom_angle
O1 Ni1 O10 91.56(11)
O1 Ni1 N1 91.83(12)
O10 Ni1 N1 171.87(14)
O1 Ni1 N2 167.74(13)
O10 Ni1 N2 93.27(13)
N1 Ni1 N2 82.00(14)
O1 Ni1 O1W 93.80(13)
O10 Ni1 O1W 91.19(14)
N1 Ni1 O1W 95.96(14)
N2 Ni1 O1W 97.36(13)
O6 Cl1 O7 105.8(5)
O6 Cl1 O9 113.1(5)
O7 Cl1 O9 110.6(5)
O6 Cl1 O8 109.7(5)
O7 Cl1 O8 109.3(6)
O9 Cl1 O8 108.3(4)
C8 N1 C12 120.3(4)
C8 N1 Ni1 124.9(3)
C12 N1 Ni1 114.8(3)
C17 N2 C13 119.7(4)
C17 N2 Ni1 126.7(3)
C13 N2 Ni1 113.6(3)
O3 N3 O2 122.0(4)
O3 N3 C2 120.6(4)
O2 N3 C2 117.4(3)
O4 N4 O5 124.4(5)
O4 N4 C4 118.3(5)
O5 N4 C4 117.3(5)
C1 O1 Ni1 128.5(2)
C7 O10 Ni1 125.4(3)
Ni1 O1W H1W 129.3
Ni1 O1W H2W 112.1
H1W O1W H2W 104.2
O1 C1 C2 121.6(3)
O1 C1 C6 122.8(3)
C2 C1 C6 115.6(3)
C3 C2 C1 122.6(4)
C3 C2 N3 116.6(4)
C1 C2 N3 120.8(3)
C2 C3 C4 119.5(4)
C2 C3 H3 120.2
C4 C3 H3 120.2
C5 C4 C3 121.5(4)
C5 C4 N4 119.1(4)
C3 C4 N4 119.3(4)
C4 C5 C6 119.9(4)
C4 C5 H5 120.0
C6 C5 H5 120.0
C5 C6 C7 116.8(4)
C5 C6 C1 120.9(4)
C7 C6 C1 122.4(3)
O10 C7 C6 127.7(4)
O10 C7 H7 116.1
C6 C7 H7 116.1
N1 C8 C9 121.7(4)
N1 C8 H8 119.1
C9 C8 H8 119.1
C10 C9 C8 118.3(5)
C10 C9 H9 120.8
C8 C9 H9 120.8
C11 C10 C9 120.6(4)
C11 C10 H10 119.7
C9 C10 H10 119.7
C10 C11 C12 119.3(4)
C10 C11 H11 120.4
C12 C11 H11 120.4
N1 C12 C11 119.7(4)
N1 C12 C13 114.2(4)
C11 C12 C13 126.0(4)
N2 C13 C14 120.1(4)
N2 C13 C12 115.3(4)
C14 C13 C12 124.6(4)
C15 C14 C13 119.8(5)
C15 C14 H14 120.1
C13 C14 H14 120.1
C16 C15 C14 119.7(5)
C16 C15 H15 120.1
C14 C15 H15 120.1
C15 C16 C17 118.9(5)
C15 C16 H16 120.6
C17 C16 H16 120.6
N2 C17 C16 121.8(5)
N2 C17 H17 119.1
C16 C17 H17 119.1

loop_
_geom_bond_atom_site_label_1
_geom_bond_atom_site_label_2
_geom_bond_distance
Ni1 O1 1.924(3)
Ni1 O10 1.965(3)
Ni1 N1 1.975(3)
Ni1 N2 1.988(3)
Ni1 O1W 2.213(3)
Cl1 O6 1.351(5)
Cl1 O7 1.355(6)
Cl1 O9 1.384(6)
Cl1 O8 1.377(6)
N1 C8 1.335(5)
N1 C12 1.344(5)
N2 C17 1.328(5)
N2 C13 1.349(5)
N3 O3 1.209(5)
N3 O2 1.237(5)
N3 C2 1.452(5)
N4 O4 1.209(6)
N4 O5 1.235(6)
N4 C4 1.455(5)
O1 C1 1.278(4)
O10 C7 1.238(5)
O1W H1W 0.8354
O1W H2W 0.8863
C1 C2 1.427(5)
C1 C6 1.437(5)
C2 C3 1.375(5)
C3 C4 1.378(6)
C3 H3 0.9300
C4 C5 1.371(6)
C5 C6 1.402(5)
C5 H5 0.9300
C6 C7 1.421(6)
C7 H7 0.9300
C8 C9 1.386(6)
C8 H8 0.9300
C9 C10 1.370(7)
C9 H9 0.9300
C10 C11 1.355(8)
C10 H10 0.9300
C11 C12 1.410(6)
C11 H11 0.9300
C12 C13 1.472(7)
C13 C14 1.390(6)
C14 C15 1.358(8)
C14 H14 0.9300
C15 C16 1.364(8)
C15 H15 0.9300
C16 C17 1.383(7)
C16 H16 0.9300
C17 H17 0.9300

loop_
_geom_hbond_atom_site_label_D
_geom_hbond_atom_site_label_H
_geom_hbond_atom_site_label_A
_geom_hbond_site_symmetry_A
_geom_hbond_distance_DH
_geom_hbond_distance_HA
_geom_hbond_distance_DA
_geom_hbond_angle_DHA
O1W H1W O6 4_566 0.84 2.39 3.149(8) 151
O1W H1W O8 4_566 0.84 2.42 3.159(9) 148
O1W H2W O9 . 0.89 2.02 2.906(8) 175
